data_7718881
loop_
_publ_author_name
'Basu, Debayan'
'Chakraborty, Sudipta'
'Chakraborty, Gourav'
'Bhattacharya, Saptarshi'
'Patra, Niladri'
'Nayek, Hari Pada'

_publ_section_title
;
 Solvent-free Hydrosilylation of Carbonyl Compounds Catalyzed by
 Organotin(IV) Compounds
;
_journal_name_full 'Dalton Transactions'
_journal_paper_doi 10.1039/D5DT01033K
_journal_year 2025
_chemical_formula_moiety 'C22 H27 Cl2 N O2 Sn'
_chemical_formula_sum 'C22 H27 Cl2 N O2 Sn'
_chemical_formula_weight 527.03
_space_group_crystal_system orthorhombic
_space_group_IT_number 61
_space_group_name_Hall '-P 2ac 2ab'
_space_group_name_H-M_alt 'P b c a'
_atom_sites_solution_hydrogens geom
_audit_creation_date 2025-02-05
_audit_creation_method
;
Olex2 1.2-ac3
(compiled 2016.08.26 svn.r3337 for Rigaku Oxford Diffraction, GUI svn.r5221)
;
_audit_update_record
;
2025-06-06 deposited with the CCDC.	2025-06-12 downloaded from the CCDC.
;
_cell_angle_alpha 90
_cell_angle_beta 90
_cell_angle_gamma 90
_cell_formula_units_Z 8
_cell_length_a 10.5593(7)
_cell_length_b 16.6644(10)
_cell_length_c 26.6239(13)
_cell_measurement_reflns_used 5746
_cell_measurement_temperature 293(2)
_cell_measurement_theta_max 28.9550
_cell_measurement_theta_min 2.4390
_cell_volume 4684.9(5)
_computing_cell_refinement 'CrysAlisPro 1.171.40.69a (Rigaku OD, 2020)'
_computing_data_collection 'CrysAlisPro 1.171.40.69a (Rigaku OD, 2020)'
_computing_data_reduction 'CrysAlisPro 1.171.40.69a (Rigaku OD, 2020)'
_computing_molecular_graphics 'Olex2 (Dolomanov et al., 2009)'
_computing_publication_material 'Olex2 (Dolomanov et al., 2009)'
_computing_structure_refinement 'ShelXL (Sheldrick, 2015)'
_computing_structure_solution 'SHELXT 2014/5 (Sheldrick, 2014)'
_diffrn_ambient_temperature 293(2)
_diffrn_detector 'CCD plate'
_diffrn_detector_area_resol_mean 8.0303
_diffrn_detector_type EosS2
_diffrn_measured_fraction_theta_full 0.999
_diffrn_measured_fraction_theta_max 0.989
_diffrn_measurement_details
;
List of Runs (angles in degrees, time in seconds):

  # Type    Start    End  Width  t~exp~   \w     \q     \k     \f   Frames
#--------------------------------------------------------------------------
  1  \w     -1.00  80.00   1.00   36.50    --   13.92  57.00  90.00   81
  2  \w    -24.00   8.00   1.00   36.50    --  -15.95 -77.00-180.00   32
  3  \w    -19.00  23.00   1.00   36.50    --  -15.95  19.00  60.00   42
;
_diffrn_measurement_device 'four-circle diffractometer'
_diffrn_measurement_device_type 'SuperNova, Single source at offset/far, EosS2'
_diffrn_measurement_method '\w scans'
_diffrn_orient_matrix_type 'CrysAlisPro convention (1999,Acta A55,543-557)'
_diffrn_orient_matrix_UB_11 0.0064434000
_diffrn_orient_matrix_UB_12 0.0166645000
_diffrn_orient_matrix_UB_13 -0.0243719000
_diffrn_orient_matrix_UB_21 0.0668865000
_diffrn_orient_matrix_UB_22 -0.0009849000
_diffrn_orient_matrix_UB_23 0.0025024000
_diffrn_orient_matrix_UB_31 0.0010400000
_diffrn_orient_matrix_UB_32 -0.0391557000
_diffrn_orient_matrix_UB_33 -0.0104300000
_diffrn_radiation_monochromator mirror
_diffrn_radiation_probe x-ray
_diffrn_radiation_type MoK\a
_diffrn_radiation_wavelength 0.71073
_diffrn_reflns_av_R_equivalents 0.0341
_diffrn_reflns_av_unetI/netI 0.0374
_diffrn_reflns_Laue_measured_fraction_full 0.999
_diffrn_reflns_Laue_measured_fraction_max 0.989
_diffrn_reflns_limit_h_max 12
_diffrn_reflns_limit_h_min -13
_diffrn_reflns_limit_k_max 21
_diffrn_reflns_limit_k_min -14
_diffrn_reflns_limit_l_max 32
_diffrn_reflns_limit_l_min -33
_diffrn_reflns_number 15254
_diffrn_reflns_point_group_measured_fraction_full 0.999
_diffrn_reflns_point_group_measured_fraction_max 0.989
_diffrn_reflns_theta_full 25.242
_diffrn_reflns_theta_max 26.997
_diffrn_reflns_theta_min 2.408
_diffrn_source 'micro-focus sealed X-ray tube'
_diffrn_source_type 'SuperNova (Mo) X-ray Source'
_exptl_absorpt_coefficient_mu 1.335
_exptl_absorpt_correction_T_max 1.00000
_exptl_absorpt_correction_T_min 0.05379
_exptl_absorpt_correction_type multi-scan
_exptl_absorpt_process_details
;
CrysAlisPro 1.171.40.69a (Rigaku Oxford Diffraction, 2020)
Empirical absorption correction using spherical harmonics,
 implemented in SCALE3 ABSPACK scaling algorithm.
;
_exptl_crystal_colour 'metallic reddish red'
_exptl_crystal_colour_lustre metallic
_exptl_crystal_colour_modifier reddish
_exptl_crystal_colour_primary red
_exptl_crystal_density_diffrn 1.494
_exptl_crystal_description needle
_exptl_crystal_F_000 2128
_exptl_crystal_size_max 0.14
_exptl_crystal_size_mid 0.12
_exptl_crystal_size_min 0.11
_refine_diff_density_max 0.576
_refine_diff_density_min -0.523
_refine_diff_density_rms 0.072
_refine_ls_extinction_coef 0.00141(11)
_refine_ls_extinction_expression Fc^*^=kFc[1+0.001xFc^2^\l^3^/sin(2\q)]^-1/4^
_refine_ls_extinction_method 'SHELXL-2014/7 (Sheldrick 2014'
_refine_ls_goodness_of_fit_ref 1.071
_refine_ls_hydrogen_treatment constr
_refine_ls_matrix_type full
_refine_ls_number_parameters 254
_refine_ls_number_reflns 5062
_refine_ls_number_restraints 0
_refine_ls_restrained_S_all 1.071
_refine_ls_R_factor_all 0.0587
_refine_ls_R_factor_gt 0.0419
_refine_ls_shift/su_max 0.001
_refine_ls_shift/su_mean 0.000
_refine_ls_structure_factor_coef Fsqd
_refine_ls_weighting_details 'w=1/[\s^2^(Fo^2^)+(0.0345P)^2^+4.2923P] where P=(Fo^2^+2Fc^2^)/3'
_refine_ls_weighting_scheme calc
_refine_ls_wR_factor_gt 0.0901
_refine_ls_wR_factor_ref 0.0969
_reflns_Friedel_coverage 0.000
_reflns_number_gt 3949
_reflns_number_total 5062
_reflns_threshold_expression 'I > 2\s(I)'
_cod_data_source_file d5dt01033k2.cif
_cod_data_source_block 4
_cod_database_code 7718881
_chemical_oxdiff_formula 'C53 H53 N53 O53 Cl53 Sn53 '
_shelx_space_group_comment
;
The symmetry employed for this shelxl refinement is uniquely defined
by the following loop, which should always be used as a source of
symmetry information in preference to the above space-group names.
They are only intended as comments.
;
_diffrn_oxdiff_digest_frames
;
01510f4230f5e8760cdf6c4a2adebef32a00027e407
;
_reflns_odcompleteness_completeness 99.87
_reflns_odcompleteness_iscentric 1
_reflns_odcompleteness_theta 26.32
_olex2_refinement_description
;
1. Fixed Uiso
 At 1.2 times of:
  All C(H) groups
 At 1.5 times of:
  All C(H,H,H) groups
2.a Me refined with riding coordinates:
 C14(H14A,H14B,H14C), C16(H16A,H16B,H16C), C17(H17A,H17B,H17C), C18(H18A,H18B,
 H18C), C20(H20A,H20B,H20C), C21(H21A,H21B,H21C), C22(H22A,H22B,H22C)
2.b Aromatic/amide H refined with riding coordinates:
 C3(H3), C5(H5), C7(H7), C9(H9), C11(H11), C12(H12)
;
_shelx_shelxl_version_number 2014/7
_olex2_submission_special_instructions 'No special instructions were received'
_oxdiff_exptl_absorpt_empirical_details
;
Empirical correction (ABSPACK) includes:
- Absorption correction using spherical harmonics
- Frame scaling
;
_oxdiff_exptl_absorpt_empirical_full_max 8.337
_oxdiff_exptl_absorpt_empirical_full_min 0.437

loop_
_space_group_symop_operation_xyz
'x, y, z'
'-x+1/2, -y, z+1/2'
'-x, y+1/2, -z+1/2'
'x+1/2, -y+1/2, -z'
'-x, -y, -z'
'x-1/2, y, -z-1/2'
'x, -y-1/2, z-1/2'
'-x-1/2, y-1/2, z'

loop_
_atom_site_label
_atom_site_type_symbol
_atom_site_fract_x
_atom_site_fract_y
_atom_site_fract_z
_atom_site_U_iso_or_equiv
_atom_site_adp_type
_atom_site_occupancy
_atom_site_site_symmetry_order
_atom_site_calc_flag
_atom_site_refinement_flags_posn
_atom_site_refinement_flags_adp
_atom_site_refinement_flags_occupancy
_atom_site_disorder_assembly
_atom_site_disorder_group
C1 C 0.2778(4) 0.5710(2) 0.36829(12) 0.0419(8) Uani 1 1 d . . . . .
C2 C 0.1722(4) 0.5365(2) 0.39226(13) 0.0480(9) Uani 1 1 d . . . . .
C3 C 0.0844(4) 0.4904(2) 0.36685(15) 0.0514(10) Uani 1 1 d . . . . .
H3 H 0.0145 0.4696 0.3837 0.062 Uiso 1 1 calc R . . . .
C4 C 0.1012(4) 0.4756(2) 0.31658(14) 0.0445(8) Uani 1 1 d . . . . .
C5 C 0.2011(4) 0.5073(2) 0.29126(13) 0.0450(9) Uani 1 1 d . . . . .
H5 H 0.2109 0.4966 0.2572 0.054 Uiso 1 1 calc R . . . .
C6 C 0.2897(3) 0.55612(19) 0.31596(12) 0.0390(8) Uani 1 1 d . . . . .
C7 C 0.3843(3) 0.59473(19) 0.28594(12) 0.0415(8) Uani 1 1 d . . . . .
H7 H 0.3789 0.5863 0.2515 0.050 Uiso 1 1 calc R . . . .
C8 C 0.5525(3) 0.68302(19) 0.26622(12) 0.0359(7) Uani 1 1 d . . . . .
C9 C 0.5229(4) 0.6958(2) 0.21605(13) 0.0450(9) Uani 1 1 d . . . . .
H9 H 0.4518 0.6713 0.2023 0.054 Uiso 1 1 calc R . . . .
C10 C 0.5974(4) 0.7442(2) 0.18629(13) 0.0491(9) Uani 1 1 d . . . . .
C11 C 0.7015(4) 0.7806(2) 0.20766(15) 0.0530(10) Uani 1 1 d . . . . .
H11 H 0.7513 0.8142 0.1879 0.064 Uiso 1 1 calc R . . . .
C12 C 0.7344(4) 0.7691(2) 0.25733(14) 0.0485(9) Uani 1 1 d . . . . .
H12 H 0.8050 0.7946 0.2707 0.058 Uiso 1 1 calc R . . . .
C13 C 0.6602(4) 0.7184(2) 0.28749(13) 0.0440(8) Uani 1 1 d . . . . .
C14 C 0.5623(5) 0.7584(3) 0.13146(15) 0.0762(15) Uani 1 1 d . . . . .
H14A H 0.6237 0.7933 0.1163 0.114 Uiso 1 1 calc R . . . .
H14B H 0.5611 0.7081 0.1139 0.114 Uiso 1 1 calc R . . . .
H14C H 0.4801 0.7828 0.1297 0.114 Uiso 1 1 calc R . . . .
C15 C 0.6436(5) 0.5364(3) 0.39608(15) 0.0634(12) Uani 1 1 d . . . . .
C16 C 0.6752(8) 0.4945(4) 0.3488(2) 0.139(3) Uani 1 1 d . . . . .
H16A H 0.7240 0.5295 0.3277 0.209 Uiso 1 1 calc R . . . .
H16B H 0.7235 0.4472 0.3562 0.209 Uiso 1 1 calc R . . . .
H16C H 0.5985 0.4797 0.3318 0.209 Uiso 1 1 calc R . . . .
C17 C 0.5673(6) 0.4872(4) 0.4319(3) 0.122(3) Uani 1 1 d . . . . .
H17A H 0.5504 0.5180 0.4616 0.183 Uiso 1 1 calc R . . . .
H17B H 0.4888 0.4723 0.4163 0.183 Uiso 1 1 calc R . . . .
H17C H 0.6137 0.4397 0.4407 0.183 Uiso 1 1 calc R . . . .
C18 C 0.7686(7) 0.5593(4) 0.4232(3) 0.134(3) Uani 1 1 d . . . . .
H18A H 0.7492 0.5865 0.4540 0.201 Uiso 1 1 calc R . . . .
H18B H 0.8161 0.5115 0.4304 0.201 Uiso 1 1 calc R . . . .
H18C H 0.8177 0.5939 0.4020 0.201 Uiso 1 1 calc R . . . .
C19 C 0.5281(4) 0.7459(3) 0.43339(16) 0.0614(11) Uani 1 1 d . . . . .
C20 C 0.5025(7) 0.7100(3) 0.48448(18) 0.104(2) Uani 1 1 d . . . . .
H20A H 0.4266 0.6783 0.4831 0.156 Uiso 1 1 calc R . . . .
H20B H 0.5724 0.6766 0.4942 0.156 Uiso 1 1 calc R . . . .
H20C H 0.4921 0.7522 0.5086 0.156 Uiso 1 1 calc R . . . .
C21 C 0.6464(7) 0.7964(4) 0.4333(3) 0.149(3) Uani 1 1 d . . . . .
H21A H 0.6596 0.8181 0.4003 0.224 Uiso 1 1 calc R . . . .
H21B H 0.6373 0.8394 0.4569 0.224 Uiso 1 1 calc R . . . .
H21C H 0.7177 0.7638 0.4425 0.224 Uiso 1 1 calc R . . . .
C22 C 0.4141(7) 0.7961(3) 0.4196(2) 0.116(2) Uani 1 1 d . . . . .
H22A H 0.3396 0.7631 0.4198 0.174 Uiso 1 1 calc R . . . .
H22B H 0.4045 0.8388 0.4435 0.174 Uiso 1 1 calc R . . . .
H22C H 0.4259 0.8183 0.3866 0.174 Uiso 1 1 calc R . . . .
Cl1 Cl 0.15074(14) 0.55469(9) 0.45539(4) 0.0901(4) Uani 1 1 d . . . . .
Cl2 Cl -0.00870(11) 0.41443(6) 0.28501(5) 0.0653(3) Uani 1 1 d . . . . .
N1 N 0.4763(3) 0.63992(16) 0.30108(10) 0.0376(6) Uani 1 1 d . . . . .
O1 O 0.6888(3) 0.70462(17) 0.33548(9) 0.0593(7) Uani 1 1 d . . . . .
O2 O 0.3576(3) 0.61538(16) 0.39364(9) 0.0544(7) Uani 1 1 d . . . . .
Sn1 Sn 0.54776(2) 0.64905(2) 0.37916(2) 0.04263(11) Uani 1 1 d . . . . .

loop_
_atom_site_aniso_label
_atom_site_aniso_U_11
_atom_site_aniso_U_22
_atom_site_aniso_U_33
_atom_site_aniso_U_23
_atom_site_aniso_U_13
_atom_site_aniso_U_12
C1 0.047(2) 0.0391(18) 0.0399(18) -0.0016(14) 0.0039(16) -0.0041(16)
C2 0.052(2) 0.052(2) 0.0403(18) -0.0016(16) 0.0080(17) -0.0050(19)
C3 0.046(2) 0.048(2) 0.061(2) -0.0013(18) 0.012(2) -0.0075(18)
C4 0.043(2) 0.0366(18) 0.054(2) -0.0034(15) -0.0046(18) -0.0026(16)
C5 0.050(2) 0.045(2) 0.0405(18) -0.0012(15) -0.0022(17) -0.0038(17)
C6 0.042(2) 0.0382(18) 0.0370(17) -0.0007(14) 0.0006(15) -0.0026(16)
C7 0.049(2) 0.0405(19) 0.0354(17) -0.0002(14) 0.0007(16) -0.0011(17)
C8 0.0372(19) 0.0343(17) 0.0362(17) 0.0041(14) 0.0066(15) 0.0035(14)
C9 0.047(2) 0.046(2) 0.0420(19) 0.0039(16) 0.0017(17) 0.0034(17)
C10 0.055(2) 0.049(2) 0.0441(19) 0.0108(17) 0.0110(18) 0.0073(19)
C11 0.055(3) 0.049(2) 0.055(2) 0.0157(18) 0.019(2) 0.0041(19)
C12 0.042(2) 0.046(2) 0.058(2) 0.0027(17) 0.0095(18) -0.0029(17)
C13 0.044(2) 0.0420(19) 0.0462(19) 0.0034(15) 0.0038(17) 0.0028(16)
C14 0.087(4) 0.093(4) 0.049(2) 0.025(2) -0.002(2) -0.003(3)
C15 0.071(3) 0.072(3) 0.047(2) 0.022(2) 0.013(2) 0.020(2)
C16 0.225(9) 0.124(5) 0.068(4) -0.002(3) 0.014(5) 0.105(6)
C17 0.152(6) 0.089(4) 0.124(5) 0.054(4) 0.049(5) 0.036(4)
C18 0.118(6) 0.152(6) 0.132(6) 0.033(5) -0.039(5) 0.050(5)
C19 0.074(3) 0.061(3) 0.050(2) -0.011(2) -0.004(2) -0.016(2)
C20 0.173(6) 0.093(4) 0.045(3) -0.014(3) 0.008(3) -0.009(4)
C21 0.146(6) 0.168(6) 0.133(6) -0.093(5) 0.032(5) -0.097(5)
C22 0.171(7) 0.072(3) 0.105(5) -0.023(3) -0.014(5) 0.029(4)
Cl1 0.0952(10) 0.1290(11) 0.0462(6) -0.0175(6) 0.0256(6) -0.0397(8)
Cl2 0.0542(6) 0.0636(6) 0.0780(7) -0.0123(5) -0.0069(6) -0.0181(5)
N1 0.0384(17) 0.0404(15) 0.0339(14) 0.0022(12) 0.0020(13) -0.0013(13)
O1 0.0514(17) 0.0846(19) 0.0419(14) 0.0138(13) -0.0062(13) -0.0234(15)
O2 0.0527(17) 0.0710(17) 0.0394(13) -0.0156(12) 0.0066(12) -0.0198(14)
Sn1 0.04521(18) 0.04940(18) 0.03327(14) 0.00262(10) -0.00194(10) -0.00526(11)

loop_
_atom_type_symbol
_atom_type_description
_atom_type_scat_dispersion_real
_atom_type_scat_dispersion_imag
_atom_type_scat_source
C C 0.0033 0.0016 'International Tables Vol C Tables 4.2.6.8 and 6.1.1.4'
H H 0.0000 0.0000 'International Tables Vol C Tables 4.2.6.8 and 6.1.1.4'
Cl Cl 0.1484 0.1585 'International Tables Vol C Tables 4.2.6.8 and 6.1.1.4'
N N 0.0061 0.0033 'International Tables Vol C Tables 4.2.6.8 and 6.1.1.4'
O O 0.0106 0.0060 'International Tables Vol C Tables 4.2.6.8 and 6.1.1.4'
Sn Sn -0.6537 1.4246 'International Tables Vol C Tables 4.2.6.8 and 6.1.1.4'

loop_
_geom_angle_atom_site_label_1
_geom_angle_atom_site_label_2
_geom_angle_atom_site_label_3
_geom_angle
_geom_angle_site_symmetry_1
_geom_angle_site_symmetry_3
_geom_angle_publ_flag
C2 C1 C6 116.3(3) . . ?
O2 C1 C2 120.5(3) . . ?
O2 C1 C6 123.2(3) . . ?
C1 C2 Cl1 118.3(3) . . ?
C3 C2 C1 122.5(3) . . ?
C3 C2 Cl1 119.2(3) . . ?
C2 C3 H3 120.3 . . ?
C4 C3 C2 119.4(4) . . ?
C4 C3 H3 120.3 . . ?
C3 C4 Cl2 119.0(3) . . ?
C5 C4 C3 121.0(4) . . ?
C5 C4 Cl2 120.0(3) . . ?
C4 C5 H5 119.7 . . ?
C4 C5 C6 120.7(3) . . ?
C6 C5 H5 119.7 . . ?
C1 C6 C7 122.1(3) . . ?
C5 C6 C1 120.1(3) . . ?
C5 C6 C7 117.6(3) . . ?
C6 C7 H7 116.2 . . ?
N1 C7 C6 127.7(3) . . ?
N1 C7 H7 116.2 . . ?
C9 C8 C13 120.5(3) . . ?
C9 C8 N1 125.3(3) . . ?
C13 C8 N1 114.1(3) . . ?
C8 C9 H9 119.5 . . ?
C10 C9 C8 121.0(4) . . ?
C10 C9 H9 119.5 . . ?
C9 C10 C11 118.4(3) . . ?
C9 C10 C14 120.2(4) . . ?
C11 C10 C14 121.4(4) . . ?
C10 C11 H11 118.8 . . ?
C10 C11 C12 122.3(4) . . ?
C12 C11 H11 118.8 . . ?
C11 C12 H12 120.3 . . ?
C11 C12 C13 119.5(4) . . ?
C13 C12 H12 120.3 . . ?
C8 C13 C12 118.3(3) . . ?
O1 C13 C8 119.9(3) . . ?
O1 C13 C12 121.7(3) . . ?
C10 C14 H14A 109.5 . . ?
C10 C14 H14B 109.5 . . ?
C10 C14 H14C 109.5 . . ?
H14A C14 H14B 109.5 . . ?
H14A C14 H14C 109.5 . . ?
H14B C14 H14C 109.5 . . ?
C16 C15 C17 114.0(5) . . ?
C16 C15 C18 108.7(5) . . ?
C16 C15 Sn1 109.6(3) . . ?
C17 C15 C18 107.3(5) . . ?
C17 C15 Sn1 110.7(3) . . ?
C18 C15 Sn1 106.2(3) . . ?
C15 C16 H16A 109.5 . . ?
C15 C16 H16B 109.5 . . ?
C15 C16 H16C 109.5 . . ?
H16A C16 H16B 109.5 . . ?
H16A C16 H16C 109.5 . . ?
H16B C16 H16C 109.5 . . ?
C15 C17 H17A 109.5 . . ?
C15 C17 H17B 109.5 . . ?
C15 C17 H17C 109.5 . . ?
H17A C17 H17B 109.5 . . ?
H17A C17 H17C 109.5 . . ?
H17B C17 H17C 109.5 . . ?
C15 C18 H18A 109.5 . . ?
C15 C18 H18B 109.5 . . ?
C15 C18 H18C 109.5 . . ?
H18A C18 H18B 109.5 . . ?
H18A C18 H18C 109.5 . . ?
H18B C18 H18C 109.5 . . ?
C20 C19 C22 107.2(5) . . ?
C20 C19 Sn1 108.7(3) . . ?
C21 C19 C20 111.9(5) . . ?
C21 C19 C22 110.5(5) . . ?
C21 C19 Sn1 109.5(3) . . ?
C22 C19 Sn1 109.0(3) . . ?
C19 C20 H20A 109.5 . . ?
C19 C20 H20B 109.5 . . ?
C19 C20 H20C 109.5 . . ?
H20A C20 H20B 109.5 . . ?
H20A C20 H20C 109.5 . . ?
H20B C20 H20C 109.5 . . ?
C19 C21 H21A 109.5 . . ?
C19 C21 H21B 109.5 . . ?
C19 C21 H21C 109.5 . . ?
H21A C21 H21B 109.5 . . ?
H21A C21 H21C 109.5 . . ?
H21B C21 H21C 109.5 . . ?
C19 C22 H22A 109.5 . . ?
C19 C22 H22B 109.5 . . ?
C19 C22 H22C 109.5 . . ?
H22A C22 H22B 109.5 . . ?
H22A C22 H22C 109.5 . . ?
H22B C22 H22C 109.5 . . ?
C7 N1 C8 121.0(3) . . ?
C7 N1 Sn1 126.0(2) . . ?
C8 N1 Sn1 112.6(2) . . ?
C13 O1 Sn1 116.4(2) . . ?
C1 O2 Sn1 131.7(2) . . ?
C15 Sn1 N1 107.01(14) . . ?
C19 Sn1 C15 123.10(17) . . ?
C19 Sn1 N1 129.87(14) . . ?
O1 Sn1 C15 99.46(14) . . ?
O1 Sn1 C19 96.19(14) . . ?
O1 Sn1 N1 75.69(10) . . ?
O1 Sn1 O2 152.53(10) . . ?
O2 Sn1 C15 100.03(15) . . ?
O2 Sn1 C19 89.16(13) . . ?
O2 Sn1 N1 80.22(10) . . ?

loop_
_geom_bond_atom_site_label_1
_geom_bond_atom_site_label_2
_geom_bond_distance
_geom_bond_site_symmetry_2
_geom_bond_publ_flag
C1 C2 1.407(5) . ?
C1 C6 1.421(4) . ?
C1 O2 1.309(4) . ?
C2 C3 1.381(5) . ?
C2 Cl1 1.723(4) . ?
C3 H3 0.9300 . ?
C3 C4 1.373(5) . ?
C4 C5 1.359(5) . ?
C4 Cl2 1.759(4) . ?
C5 H5 0.9300 . ?
C5 C6 1.403(5) . ?
C6 C7 1.432(5) . ?
C7 H7 0.9300 . ?
C7 N1 1.294(4) . ?
C8 C9 1.388(5) . ?
C8 C13 1.401(5) . ?
C8 N1 1.423(4) . ?
C9 H9 0.9300 . ?
C9 C10 1.378(5) . ?
C10 C11 1.378(6) . ?
C10 C14 1.525(5) . ?
C11 H11 0.9300 . ?
C11 C12 1.381(5) . ?
C12 H12 0.9300 . ?
C12 C13 1.403(5) . ?
C13 O1 1.333(4) . ?
C14 H14A 0.9600 . ?
C14 H14B 0.9600 . ?
C14 H14C 0.9600 . ?
C15 C16 1.476(6) . ?
C15 C17 1.492(6) . ?
C15 C18 1.552(8) . ?
C15 Sn1 2.180(4) . ?
C16 H16A 0.9600 . ?
C16 H16B 0.9600 . ?
C16 H16C 0.9600 . ?
C17 H17A 0.9600 . ?
C17 H17B 0.9600 . ?
C17 H17C 0.9600 . ?
C18 H18A 0.9600 . ?
C18 H18B 0.9600 . ?
C18 H18C 0.9600 . ?
C19 C20 1.510(6) . ?
C19 C21 1.506(7) . ?
C19 C22 1.512(7) . ?
C19 Sn1 2.175(4) . ?
C20 H20A 0.9600 . ?
C20 H20B 0.9600 . ?
C20 H20C 0.9600 . ?
C21 H21A 0.9600 . ?
C21 H21B 0.9600 . ?
C21 H21C 0.9600 . ?
C22 H22A 0.9600 . ?
C22 H22B 0.9600 . ?
C22 H22C 0.9600 . ?
N1 Sn1 2.217(3) . ?
O1 Sn1 2.105(2) . ?
O2 Sn1 2.120(3) . ?

loop_
_geom_torsion_atom_site_label_1
_geom_torsion_atom_site_label_2
_geom_torsion_atom_site_label_3
_geom_torsion_atom_site_label_4
_geom_torsion
_geom_torsion_site_symmetry_1
_geom_torsion_site_symmetry_2
_geom_torsion_site_symmetry_3
_geom_torsion_site_symmetry_4
_geom_torsion_publ_flag
C1 C2 C3 C4 1.6(6) . . . . ?
C1 C6 C7 N1 7.3(6) . . . . ?
C2 C1 C6 C5 -2.0(5) . . . . ?
C2 C1 C6 C7 172.9(3) . . . . ?
C2 C1 O2 Sn1 159.7(3) . . . . ?
C2 C3 C4 C5 -1.7(6) . . . . ?
C2 C3 C4 Cl2 178.2(3) . . . . ?
C3 C4 C5 C6 0.0(6) . . . . ?
C4 C5 C6 C1 1.9(5) . . . . ?
C4 C5 C6 C7 -173.2(3) . . . . ?
C5 C6 C7 N1 -177.8(3) . . . . ?
C6 C1 C2 C3 0.3(5) . . . . ?
C6 C1 C2 Cl1 -178.4(3) . . . . ?
C6 C1 O2 Sn1 -21.8(5) . . . . ?
C6 C7 N1 C8 -171.3(3) . . . . ?
C6 C7 N1 Sn1 16.2(5) . . . . ?
C8 C9 C10 C11 -0.8(6) . . . . ?
C8 C9 C10 C14 -179.2(4) . . . . ?
C8 C13 O1 Sn1 -12.1(4) . . . . ?
C9 C8 C13 C12 2.2(5) . . . . ?
C9 C8 C13 O1 -178.9(3) . . . . ?
C9 C8 N1 C7 14.5(5) . . . . ?
C9 C8 N1 Sn1 -172.1(3) . . . . ?
C9 C10 C11 C12 1.1(6) . . . . ?
C10 C11 C12 C13 0.2(6) . . . . ?
C11 C12 C13 C8 -1.8(5) . . . . ?
C11 C12 C13 O1 179.2(3) . . . . ?
C12 C13 O1 Sn1 166.8(3) . . . . ?
C13 C8 C9 C10 -0.9(5) . . . . ?
C13 C8 N1 C7 -170.0(3) . . . . ?
C13 C8 N1 Sn1 3.4(3) . . . . ?
C14 C10 C11 C12 179.5(4) . . . . ?
Cl1 C2 C3 C4 -179.8(3) . . . . ?
Cl2 C4 C5 C6 -179.9(3) . . . . ?
N1 C8 C9 C10 174.3(3) . . . . ?
N1 C8 C13 C12 -173.5(3) . . . . ?
N1 C8 C13 O1 5.4(5) . . . . ?
O2 C1 C2 C3 178.9(4) . . . . ?
O2 C1 C2 Cl1 0.3(5) . . . . ?
O2 C1 C6 C5 179.5(3) . . . . ?
O2 C1 C6 C7 -5.7(6) . . . . ?
